data_7157577
loop_
_publ_author_name
'Basu, Pallabita'
'Satam, Nishikant'
'Namboothiri, Irishi N. N.'

_publ_section_title
;
 Synthesis of indenofurans, benzofurans and spiro-lactones via
 Hauser-Kraus annulation involving 1,6-addition of phthalide to quinone
 methides.
;
_journal_issue 29
_journal_name_full 'Organic &amp; biomolecular chemistry'
_journal_page_first 5677
_journal_page_last 5687
_journal_paper_doi 10.1039/d0ob01115k
_journal_volume 18
_journal_year 2020
_chemical_formula_sum 'C29 H30 O4'
_chemical_formula_weight 442.53
_space_group_crystal_system orthorhombic
_space_group_IT_number 61
_space_group_name_Hall '-P 2ac 2ab'
_space_group_name_H-M_alt 'P b c a'
_atom_sites_solution_hydrogens geom
_audit_creation_method SHELXL-2018/3
_audit_update_record
;
2020-04-04 deposited with the CCDC.	2020-07-07 downloaded from the CCDC.
;
_cell_angle_alpha 90
_cell_angle_beta 90
_cell_angle_gamma 90
_cell_formula_units_Z 8
_cell_length_a 19.9040(6)
_cell_length_b 11.4024(4)
_cell_length_c 21.6619(7)
_cell_measurement_reflns_used 15993
_cell_measurement_temperature 150(2)
_cell_measurement_theta_max 31.2308
_cell_measurement_theta_min 1.7860
_cell_volume 4916.2(3)
_computing_structure_refinement 'SHELXL-2018/3 (Sheldrick, 2018)'
_computing_structure_solution 'SHELXT 2014/4 (Sheldrick, 2014)'
_diffrn_ambient_temperature 150(2)
_diffrn_measured_fraction_theta_full 0.999
_diffrn_measured_fraction_theta_max 0.999
_diffrn_measurement_device_type 'dtrek-CrysAlisPro-abstract goniometer imported rigaku-d*trek images'
_diffrn_radiation_type MoK\a
_diffrn_radiation_wavelength 0.71073
_diffrn_reflns_av_R_equivalents 0.0874
_diffrn_reflns_av_unetI/netI 0.0496
_diffrn_reflns_Laue_measured_fraction_full 0.999
_diffrn_reflns_Laue_measured_fraction_max 0.999
_diffrn_reflns_limit_h_max 23
_diffrn_reflns_limit_h_min -23
_diffrn_reflns_limit_k_max 12
_diffrn_reflns_limit_k_min -13
_diffrn_reflns_limit_l_max 25
_diffrn_reflns_limit_l_min -25
_diffrn_reflns_number 40196
_diffrn_reflns_point_group_measured_fraction_full 0.999
_diffrn_reflns_point_group_measured_fraction_max 0.999
_diffrn_reflns_theta_full 24.997
_diffrn_reflns_theta_max 24.997
_diffrn_reflns_theta_min 2.263
_exptl_absorpt_coefficient_mu 0.078
_exptl_absorpt_correction_T_max 1.00000
_exptl_absorpt_correction_T_min 0.94660
_exptl_absorpt_correction_type multi-scan
_exptl_absorpt_process_details 'CrysAlisPro 1.171.38.43 (Rigaku Oxford Diffraction, 2015)'
_exptl_crystal_colour colourless
_exptl_crystal_density_diffrn 1.196
_exptl_crystal_description block
_exptl_crystal_F_000 1888
_exptl_crystal_size_max 0.200
_exptl_crystal_size_mid 0.150
_exptl_crystal_size_min 0.120
_refine_diff_density_max 0.374
_refine_diff_density_min -0.439
_refine_diff_density_rms 0.088
_refine_ls_extinction_method none
_refine_ls_goodness_of_fit_ref 1.164
_refine_ls_hydrogen_treatment constr
_refine_ls_matrix_type full
_refine_ls_number_parameters 305
_refine_ls_number_reflns 4323
_refine_ls_number_restraints 0
_refine_ls_restrained_S_all 1.164
_refine_ls_R_factor_all 0.0628
_refine_ls_R_factor_gt 0.0498
_refine_ls_shift/su_max 0.000
_refine_ls_shift/su_mean 0.000
_refine_ls_structure_factor_coef Fsqd
_refine_ls_weighting_details 'w=1/[\s^2^(Fo^2^)+(0.0586P)^2^+1.4213P] where P=(Fo^2^+2Fc^2^)/3'
_refine_ls_weighting_scheme calc
_refine_ls_wR_factor_gt 0.1223
_refine_ls_wR_factor_ref 0.1309
_reflns_Friedel_coverage 0.000
_reflns_number_gt 3675
_reflns_number_total 4323
_reflns_threshold_expression 'I > 2\s(I)'
_cod_data_source_file d0ob01115k2.cif
_cod_data_source_block inn-2nss-186-b_mo
_cod_depositor_comments 'Adding full bibliography for 7157576--7157578.cif.'
_cod_database_code 7157577
_shelx_shelxl_version_number 2018/3
_shelx_space_group_comment
;
The symmetry employed for this shelxl refinement is uniquely defined
by the following loop, which should always be used as a source of
symmetry information in preference to the above space-group names.
They are only intended as comments.
;
_shelx_estimated_absorpt_t_min 0.984
_shelx_estimated_absorpt_t_max 0.991

loop_
_space_group_symop_operation_xyz
'x, y, z'
'-x+1/2, -y, z+1/2'
'-x, y+1/2, -z+1/2'
'x+1/2, -y+1/2, -z'
'-x, -y, -z'
'x-1/2, y, -z-1/2'
'x, -y-1/2, z-1/2'
'-x-1/2, y-1/2, z'

loop_
_atom_site_label
_atom_site_type_symbol
_atom_site_fract_x
_atom_site_fract_y
_atom_site_fract_z
_atom_site_U_iso_or_equiv
_atom_site_adp_type
_atom_site_occupancy
_atom_site_site_symmetry_order
_atom_site_calc_flag
_atom_site_refinement_flags_posn
_atom_site_refinement_flags_adp
_atom_site_refinement_flags_occupancy
_atom_site_disorder_assembly
_atom_site_disorder_group
O001 O 0.44837(6) 0.13901(10) 0.35040(5) 0.0238(3) Uani 1 1 d . . . . .
O002 O 0.45996(7) 0.39635(11) 0.45354(5) 0.0300(3) Uani 1 1 d . . . . .
H002 H 0.470767 0.414714 0.489759 0.045 Uiso 1 1 calc R U . . .
O003 O 0.75073(7) 0.52853(11) 0.45522(6) 0.0357(3) Uani 1 1 d . . . . .
H003 H 0.786259 0.517130 0.435172 0.054 Uiso 1 1 calc R U . . .
O004 O 0.51227(7) 0.56550(11) 0.43161(5) 0.0335(3) Uani 1 1 d . . . . .
C005 C 0.62580(9) 0.36885(15) 0.36327(8) 0.0242(4) Uani 1 1 d . . . . .
H005 H 0.607495 0.367451 0.322771 0.029 Uiso 1 1 calc R U . . .
C006 C 0.63245(8) 0.28649(15) 0.46452(8) 0.0226(4) Uani 1 1 d . . . . .
H006 H 0.617662 0.230236 0.493885 0.027 Uiso 1 1 calc R U . . .
C007 C 0.68305(9) 0.36491(15) 0.48129(8) 0.0238(4) Uani 1 1 d . . . . .
C008 C 0.60275(8) 0.28771(14) 0.40609(8) 0.0215(4) Uani 1 1 d . . . . .
C009 C 0.49089(8) 0.23468(14) 0.35678(7) 0.0213(4) Uani 1 1 d . . . . .
C00A C 0.45225(9) -0.06276(15) 0.38789(8) 0.0263(4) Uani 1 1 d . . . . .
H00A H 0.410829 -0.084644 0.369387 0.032 Uiso 1 1 calc R U . . .
C00B C 0.47778(9) 0.04984(14) 0.38310(7) 0.0217(4) Uani 1 1 d . . . . .
C00C C 0.54633(8) 0.20847(14) 0.39111(7) 0.0207(4) Uani 1 1 d . . . . .
C00D C 0.46819(8) 0.33976(14) 0.32336(7) 0.0215(4) Uani 1 1 d . . . . .
C00E C 0.43043(9) 0.42366(16) 0.22700(8) 0.0284(4) Uani 1 1 d . . . . .
H00E H 0.415827 0.413290 0.185604 0.034 Uiso 1 1 calc R U . . .
C00F C 0.67464(9) 0.45223(15) 0.37718(8) 0.0256(4) Uani 1 1 d . . . . .
C00G C 0.68424(10) 0.26376(17) 0.58590(8) 0.0319(4) Uani 1 1 d . . . . .
H00B H 0.636804 0.282548 0.592918 0.048 Uiso 1 1 calc R U . . .
H00C H 0.707697 0.259608 0.625612 0.048 Uiso 1 1 calc R U . . .
H00D H 0.687724 0.187991 0.564784 0.048 Uiso 1 1 calc R U . . .
C00H C 0.70252(9) 0.44841(15) 0.43689(8) 0.0265(4) Uani 1 1 d . . . . .
C00I C 0.44802(9) 0.32756(16) 0.26197(8) 0.0263(4) Uani 1 1 d . . . . .
H00I H 0.446397 0.251617 0.243991 0.032 Uiso 1 1 calc R U . . .
C00J C 0.48296(9) 0.47361(14) 0.41568(8) 0.0231(4) Uani 1 1 d . . . . .
C00K C 0.49068(9) -0.14136(15) 0.42121(8) 0.0278(4) Uani 1 1 d . . . . .
H00K H 0.475459 -0.219835 0.425819 0.033 Uiso 1 1 calc R U . . .
C00L C 0.46931(9) 0.45239(15) 0.34918(7) 0.0222(4) Uani 1 1 d . . . . .
C00M C 0.53808(9) 0.08663(14) 0.40930(7) 0.0209(4) Uani 1 1 d . . . . .
C00N C 0.57591(9) 0.00496(15) 0.44283(8) 0.0243(4) Uani 1 1 d . . . . .
H00N H 0.617351 0.026674 0.461352 0.029 Uiso 1 1 calc R U . . .
C00O C 0.71634(9) 0.35955(16) 0.54575(8) 0.0268(4) Uani 1 1 d . . . . .
C00P C 0.43395(9) 0.53543(16) 0.25194(8) 0.0281(4) Uani 1 1 d . . . . .
H00P H 0.422900 0.601822 0.227471 0.034 Uiso 1 1 calc R U . . .
C00Q C 0.55149(9) -0.10786(16) 0.44829(8) 0.0274(4) Uani 1 1 d . . . . .
H00Q H 0.576593 -0.164092 0.470981 0.033 Uiso 1 1 calc R U . . .
C00R C 0.45369(9) 0.54962(15) 0.31276(8) 0.0258(4) Uani 1 1 d . . . . .
H00R H 0.456632 0.626174 0.329854 0.031 Uiso 1 1 calc R U . . .
C00S C 0.79122(9) 0.32938(18) 0.53894(9) 0.0352(5) Uani 1 1 d . . . . .
H00F H 0.795869 0.253784 0.517843 0.053 Uiso 1 1 calc R U . . .
H00G H 0.811912 0.324557 0.579914 0.053 Uiso 1 1 calc R U . . .
H00H H 0.813619 0.390543 0.514730 0.053 Uiso 1 1 calc R U . . .
C00T C 0.70765(11) 0.47578(17) 0.58088(9) 0.0373(5) Uani 1 1 d . . . . .
H00J H 0.730581 0.538742 0.558426 0.056 Uiso 1 1 calc R U . . .
H00L H 0.727105 0.468325 0.622253 0.056 Uiso 1 1 calc R U . . .
H00M H 0.659720 0.494321 0.584345 0.056 Uiso 1 1 calc R U . . .
C00U C 0.69465(10) 0.54698(17) 0.32939(9) 0.0322(4) Uani 1 1 d . . . . .
C00V C 0.65684(11) 0.5296(2) 0.26829(10) 0.0416(5) Uani 1 1 d . . . . .
H00O H 0.667486 0.452055 0.251358 0.062 Uiso 1 1 calc R U . . .
H00S H 0.670521 0.590277 0.238847 0.062 Uiso 1 1 calc R U . . .
H00T H 0.608369 0.535211 0.275677 0.062 Uiso 1 1 calc R U . . .
C00W C 0.67563(12) 0.66966(18) 0.35336(11) 0.0464(6) Uani 1 1 d . . . . .
H00U H 0.627920 0.670771 0.364533 0.070 Uiso 1 1 calc R U . . .
H00V H 0.684044 0.727969 0.321036 0.070 Uiso 1 1 calc R U . . .
H00W H 0.702809 0.688346 0.389779 0.070 Uiso 1 1 calc R U . . .
C00X C 0.76992(11) 0.5396(2) 0.31332(11) 0.0487(6) Uani 1 1 d . . . . .
H00X H 0.796673 0.555323 0.350390 0.073 Uiso 1 1 calc R U . . .
H00Y H 0.780642 0.597801 0.281535 0.073 Uiso 1 1 calc R U . . .
H H 0.780341 0.460907 0.297828 0.073 Uiso 1 1 calc R U . . .

loop_
_atom_site_aniso_label
_atom_site_aniso_U_11
_atom_site_aniso_U_22
_atom_site_aniso_U_33
_atom_site_aniso_U_23
_atom_site_aniso_U_13
_atom_site_aniso_U_12
O001 0.0247(7) 0.0199(6) 0.0267(6) 0.0010(5) -0.0053(5) -0.0025(5)
O002 0.0412(8) 0.0290(7) 0.0198(6) 0.0012(5) 0.0015(5) -0.0016(6)
O003 0.0253(7) 0.0349(8) 0.0470(8) 0.0084(6) -0.0057(6) -0.0126(6)
O004 0.0523(9) 0.0220(7) 0.0262(7) -0.0023(5) -0.0044(6) -0.0041(6)
C005 0.0223(9) 0.0246(9) 0.0255(9) 0.0021(7) -0.0007(7) 0.0016(7)
C006 0.0212(9) 0.0195(9) 0.0272(9) 0.0029(7) 0.0003(7) -0.0014(7)
C007 0.0199(9) 0.0227(9) 0.0287(9) 0.0020(7) -0.0025(7) -0.0001(7)
C008 0.0207(9) 0.0182(8) 0.0256(9) 0.0005(7) 0.0002(7) 0.0007(7)
C009 0.0242(9) 0.0185(9) 0.0212(8) -0.0024(7) -0.0004(7) -0.0030(7)
C00A 0.0272(10) 0.0238(9) 0.0280(9) -0.0008(7) -0.0018(7) -0.0062(7)
C00B 0.0232(9) 0.0214(9) 0.0205(8) 0.0011(7) -0.0011(7) 0.0006(7)
C00C 0.0249(9) 0.0181(9) 0.0190(8) -0.0011(6) 0.0006(7) 0.0007(7)
C00D 0.0201(9) 0.0223(9) 0.0222(8) 0.0022(7) 0.0003(7) -0.0010(7)
C00E 0.0285(10) 0.0361(11) 0.0205(9) 0.0029(8) -0.0027(7) -0.0009(8)
C00F 0.0194(9) 0.0240(9) 0.0336(10) 0.0058(8) 0.0012(7) 0.0017(7)
C00G 0.0290(10) 0.0376(11) 0.0291(9) 0.0034(8) -0.0062(8) -0.0070(8)
C00H 0.0190(9) 0.0225(9) 0.0381(10) 0.0038(8) -0.0023(7) -0.0032(7)
C00I 0.0273(10) 0.0273(10) 0.0242(9) -0.0028(7) -0.0025(7) -0.0021(7)
C00J 0.0264(9) 0.0194(9) 0.0234(9) 0.0013(7) 0.0008(7) 0.0047(7)
C00K 0.0322(10) 0.0207(9) 0.0306(10) 0.0026(7) 0.0021(8) -0.0048(8)
C00L 0.0217(9) 0.0228(9) 0.0223(9) 0.0006(7) 0.0001(7) 0.0011(7)
C00M 0.0243(9) 0.0192(9) 0.0192(8) -0.0010(6) 0.0007(7) -0.0025(7)
C00N 0.0235(9) 0.0243(9) 0.0252(9) 0.0005(7) -0.0017(7) -0.0006(7)
C00O 0.0222(9) 0.0280(10) 0.0303(9) 0.0023(8) -0.0046(7) -0.0047(8)
C00P 0.0292(10) 0.0296(10) 0.0253(9) 0.0081(8) -0.0012(7) 0.0031(8)
C00Q 0.0300(10) 0.0236(10) 0.0286(9) 0.0055(7) -0.0001(8) 0.0026(8)
C00R 0.0285(10) 0.0221(9) 0.0269(9) 0.0016(7) 0.0015(7) 0.0009(7)
C00S 0.0233(10) 0.0416(12) 0.0407(11) 0.0093(9) -0.0048(8) -0.0029(9)
C00T 0.0399(12) 0.0323(11) 0.0398(11) -0.0046(9) -0.0070(9) -0.0058(9)
C00U 0.0261(10) 0.0323(11) 0.0383(10) 0.0138(8) 0.0001(8) -0.0027(8)
C00V 0.0370(12) 0.0469(13) 0.0409(12) 0.0205(10) -0.0003(9) -0.0053(10)
C00W 0.0537(14) 0.0280(11) 0.0574(14) 0.0158(10) -0.0065(11) -0.0030(10)
C00X 0.0323(12) 0.0626(16) 0.0511(13) 0.0247(11) 0.0043(10) -0.0077(10)

loop_
_atom_type_symbol
_atom_type_description
_atom_type_scat_dispersion_real
_atom_type_scat_dispersion_imag
_atom_type_scat_source
C C 0.0033 0.0016 'International Tables Vol C Tables 4.2.6.8 and 6.1.1.4'
H H 0.0000 0.0000 'International Tables Vol C Tables 4.2.6.8 and 6.1.1.4'
O O 0.0106 0.0060 'International Tables Vol C Tables 4.2.6.8 and 6.1.1.4'

loop_
_geom_angle_atom_site_label_1
_geom_angle_atom_site_label_2
_geom_angle_atom_site_label_3
_geom_angle
_geom_angle_site_symmetry_1
_geom_angle_site_symmetry_3
_geom_angle_publ_flag
C00B O001 C009 105.74(13) . . ?
C00J O002 H002 109.5 . . ?
C00H O003 H003 109.5 . . ?
C008 C005 C00F 122.76(16) . . ?
C008 C005 H005 118.6 . . ?
C00F C005 H005 118.6 . . ?
C007 C006 C008 122.34(15) . . ?
C007 C006 H006 118.8 . . ?
C008 C006 H006 118.8 . . ?
C006 C007 C00H 117.03(15) . . ?
C006 C007 C00O 121.27(15) . . ?
C00H C007 C00O 121.70(15) . . ?
C005 C008 C006 118.18(15) . . ?
C005 C008 C00C 120.80(15) . . ?
C006 C008 C00C 120.96(14) . . ?
C00C C009 O001 112.06(14) . . ?
C00C C009 C00D 134.06(15) . . ?
O001 C009 C00D 113.83(14) . . ?
C00B C00A C00K 115.93(17) . . ?
C00B C00A H00A 122.0 . . ?
C00K C00A H00A 122.0 . . ?
O001 C00B C00A 124.74(16) . . ?
O001 C00B C00M 110.81(14) . . ?
C00A C00B C00M 124.42(16) . . ?
C009 C00C C00M 105.42(15) . . ?
C009 C00C C008 126.92(15) . . ?
C00M C00C C008 127.65(15) . . ?
C00I C00D C00L 118.44(15) . . ?
C00I C00D C009 118.42(15) . . ?
C00L C00D C009 123.05(14) . . ?
C00I C00E C00P 120.28(16) . . ?
C00I C00E H00E 119.9 . . ?
C00P C00E H00E 119.9 . . ?
C005 C00F C00H 116.92(15) . . ?
C005 C00F C00U 120.74(16) . . ?
C00H C00F C00U 122.30(16) . . ?
C00O C00G H00B 109.5 . . ?
C00O C00G H00C 109.5 . . ?
H00B C00G H00C 109.5 . . ?
C00O C00G H00D 109.5 . . ?
H00B C00G H00D 109.5 . . ?
H00C C00G H00D 109.5 . . ?
O003 C00H C007 116.21(15) . . ?
O003 C00H C00F 121.11(15) . . ?
C007 C00H C00F 122.68(16) . . ?
C00E C00I C00D 121.18(16) . . ?
C00E C00I H00I 119.4 . . ?
C00D C00I H00I 119.4 . . ?
O004 C00J O002 124.36(15) . . ?
O004 C00J C00L 119.37(15) . . ?
O002 C00J C00L 116.17(15) . . ?
C00A C00K C00Q 121.41(16) . . ?
C00A C00K H00K 119.3 . . ?
C00Q C00K H00K 119.3 . . ?
C00R C00L C00D 119.93(15) . . ?
C00R C00L C00J 117.35(15) . . ?
C00D C00L C00J 122.64(15) . . ?
C00B C00M C00N 118.32(15) . . ?
C00B C00M C00C 105.95(14) . . ?
C00N C00M C00C 135.68(16) . . ?
C00Q C00N C00M 118.34(16) . . ?
C00Q C00N H00N 120.8 . . ?
C00M C00N H00N 120.8 . . ?
C00G C00O C00S 107.38(15) . . ?
C00G C00O C00T 106.61(15) . . ?
C00S C00O C00T 110.46(16) . . ?
C00G C00O C007 111.17(14) . . ?
C00S C00O C007 109.74(15) . . ?
C00T C00O C007 111.37(15) . . ?
C00R C00P C00E 119.53(16) . . ?
C00R C00P H00P 120.2 . . ?
C00E C00P H00P 120.2 . . ?
C00N C00Q C00K 121.57(17) . . ?
C00N C00Q H00Q 119.2 . . ?
C00K C00Q H00Q 119.2 . . ?
C00P C00R C00L 120.55(16) . . ?
C00P C00R H00R 119.7 . . ?
C00L C00R H00R 119.7 . . ?
C00O C00S H00F 109.5 . . ?
C00O C00S H00G 109.5 . . ?
H00F C00S H00G 109.5 . . ?
C00O C00S H00H 109.5 . . ?
H00F C00S H00H 109.5 . . ?
H00G C00S H00H 109.5 . . ?
C00O C00T H00J 109.5 . . ?
C00O C00T H00L 109.5 . . ?
H00J C00T H00L 109.5 . . ?
C00O C00T H00M 109.5 . . ?
H00J C00T H00M 109.5 . . ?
H00L C00T H00M 109.5 . . ?
C00V C00U C00X 105.96(17) . . ?
C00V C00U C00W 106.73(16) . . ?
C00X C00U C00W 111.42(18) . . ?
C00V C00U C00F 111.10(15) . . ?
C00X C00U C00F 111.28(15) . . ?
C00W C00U C00F 110.19(16) . . ?
C00U C00V H00O 109.5 . . ?
C00U C00V H00S 109.5 . . ?
H00O C00V H00S 109.5 . . ?
C00U C00V H00T 109.5 . . ?
H00O C00V H00T 109.5 . . ?
H00S C00V H00T 109.5 . . ?
C00U C00W H00U 109.5 . . ?
C00U C00W H00V 109.5 . . ?
H00U C00W H00V 109.5 . . ?
C00U C00W H00W 109.5 . . ?
H00U C00W H00W 109.5 . . ?
H00V C00W H00W 109.5 . . ?
C00U C00X H00X 109.5 . . ?
C00U C00X H00Y 109.5 . . ?
H00X C00X H00Y 109.5 . . ?
C00U C00X H 109.5 . . ?
H00X C00X H 109.5 . . ?
H00Y C00X H 109.5 . . ?

loop_
_geom_bond_atom_site_label_1
_geom_bond_atom_site_label_2
_geom_bond_distance
_geom_bond_site_symmetry_2
_geom_bond_publ_flag
O001 C00B 1.371(2) . ?
O001 C009 1.387(2) . ?
O002 C00J 1.288(2) . ?
O002 H002 0.8400 . ?
O003 C00H 1.383(2) . ?
O003 H003 0.8400 . ?
O004 C00J 1.248(2) . ?
C005 C008 1.388(2) . ?
C005 C00F 1.393(2) . ?
C005 H005 0.9500 . ?
C006 C007 1.395(2) . ?
C006 C008 1.397(2) . ?
C006 H006 0.9500 . ?
C007 C00H 1.408(2) . ?
C007 C00O 1.547(2) . ?
C008 C00C 1.477(2) . ?
C009 C00C 1.364(2) . ?
C009 C00D 1.471(2) . ?
C00A C00B 1.385(2) . ?
C00A C00K 1.382(3) . ?
C00A H00A 0.9500 . ?
C00B C00M 1.392(2) . ?
C00C C00M 1.453(2) . ?
C00D C00I 1.396(2) . ?
C00D C00L 1.401(2) . ?
C00E C00I 1.377(2) . ?
C00E C00P 1.386(3) . ?
C00E H00E 0.9500 . ?
C00F C00H 1.408(3) . ?
C00F C00U 1.549(2) . ?
C00G C00O 1.535(3) . ?
C00G H00B 0.9800 . ?
C00G H00C 0.9800 . ?
C00G H00D 0.9800 . ?
C00I H00I 0.9500 . ?
C00J C00L 1.486(2) . ?
C00K C00Q 1.398(3) . ?
C00K H00K 0.9500 . ?
C00L C00R 1.396(2) . ?
C00M C00N 1.401(2) . ?
C00N C00Q 1.380(2) . ?
C00N H00N 0.9500 . ?
C00O C00S 1.537(3) . ?
C00O C00T 1.538(3) . ?
C00P C00R 1.384(2) . ?
C00P H00P 0.9500 . ?
C00Q H00Q 0.9500 . ?
C00R H00R 0.9500 . ?
C00S H00F 0.9800 . ?
C00S H00G 0.9800 . ?
C00S H00H 0.9800 . ?
C00T H00J 0.9800 . ?
C00T H00L 0.9800 . ?
C00T H00M 0.9800 . ?
C00U C00V 1.535(3) . ?
C00U C00X 1.540(3) . ?
C00U C00W 1.539(3) . ?
C00V H00O 0.9800 . ?
C00V H00S 0.9800 . ?
C00V H00T 0.9800 . ?
C00W H00U 0.9800 . ?
C00W H00V 0.9800 . ?
C00W H00W 0.9800 . ?
C00X H00X 0.9800 . ?
C00X H00Y 0.9800 . ?
C00X H 0.9800 . ?

loop_
_geom_torsion_atom_site_label_1
_geom_torsion_atom_site_label_2
_geom_torsion_atom_site_label_3
_geom_torsion_atom_site_label_4
_geom_torsion
_geom_torsion_site_symmetry_1
_geom_torsion_site_symmetry_2
_geom_torsion_site_symmetry_3
_geom_torsion_site_symmetry_4
_geom_torsion_publ_flag
C008 C006 C007 C00H 1.3(3) . . . . ?
C008 C006 C007 C00O -178.41(16) . . . . ?
C00F C005 C008 C006 -3.3(3) . . . . ?
C00F C005 C008 C00C 174.06(16) . . . . ?
C007 C006 C008 C005 1.3(3) . . . . ?
C007 C006 C008 C00C -176.07(16) . . . . ?
C00B O001 C009 C00C 1.19(17) . . . . ?
C00B O001 C009 C00D 178.81(13) . . . . ?
C009 O001 C00B C00A -178.73(16) . . . . ?
C009 O001 C00B C00M -0.66(17) . . . . ?
C00K C00A C00B O001 177.73(15) . . . . ?
C00K C00A C00B C00M -0.1(3) . . . . ?
O001 C009 C00C C00M -1.21(18) . . . . ?
C00D C009 C00C C00M -178.18(17) . . . . ?
O001 C009 C00C C008 178.51(14) . . . . ?
C00D C009 C00C C008 1.5(3) . . . . ?
C005 C008 C00C C009 -36.7(3) . . . . ?
C006 C008 C00C C009 140.57(18) . . . . ?
C005 C008 C00C C00M 142.96(17) . . . . ?
C006 C008 C00C C00M -39.8(2) . . . . ?
C00C C009 C00D C00I 129.2(2) . . . . ?
O001 C009 C00D C00I -47.8(2) . . . . ?
C00C C009 C00D C00L -47.2(3) . . . . ?
O001 C009 C00D C00L 135.82(16) . . . . ?
C008 C005 C00F C00H 2.5(3) . . . . ?
C008 C005 C00F C00U -175.19(16) . . . . ?
C006 C007 C00H O003 177.37(16) . . . . ?
C00O C007 C00H O003 -2.9(2) . . . . ?
C006 C007 C00H C00F -2.0(3) . . . . ?
C00O C007 C00H C00F 177.65(16) . . . . ?
C005 C00F C00H O003 -179.18(16) . . . . ?
C00U C00F C00H O003 -1.5(3) . . . . ?
C005 C00F C00H C007 0.2(3) . . . . ?
C00U C00F C00H C007 177.90(17) . . . . ?
C00P C00E C00I C00D 1.5(3) . . . . ?
C00L C00D C00I C00E 0.9(3) . . . . ?
C009 C00D C00I C00E -175.71(16) . . . . ?
C00B C00A C00K C00Q 0.1(3) . . . . ?
C00I C00D C00L C00R -3.1(3) . . . . ?
C009 C00D C00L C00R 173.30(16) . . . . ?
C00I C00D C00L C00J 173.38(16) . . . . ?
C009 C00D C00L C00J -10.2(3) . . . . ?
O004 C00J C00L C00R -35.3(2) . . . . ?
O002 C00J C00L C00R 141.23(17) . . . . ?
O004 C00J C00L C00D 148.11(17) . . . . ?
O002 C00J C00L C00D -35.4(2) . . . . ?
O001 C00B C00M C00N -178.02(14) . . . . ?
C00A C00B C00M C00N 0.1(3) . . . . ?
O001 C00B C00M C00C -0.04(18) . . . . ?
C00A C00B C00M C00C 178.03(16) . . . . ?
C009 C00C C00M C00B 0.75(18) . . . . ?
C008 C00C C00M C00B -178.97(16) . . . . ?
C009 C00C C00M C00N 178.19(19) . . . . ?
C008 C00C C00M C00N -1.5(3) . . . . ?
C00B C00M C00N C00Q -0.1(2) . . . . ?
C00C C00M C00N C00Q -177.30(18) . . . . ?
C006 C007 C00O C00G -2.3(2) . . . . ?
C00H C007 C00O C00G 177.98(16) . . . . ?
C006 C007 C00O C00S 116.29(18) . . . . ?
C00H C007 C00O C00S -63.4(2) . . . . ?
C006 C007 C00O C00T -121.08(18) . . . . ?
C00H C007 C00O C00T 59.2(2) . . . . ?
C00I C00E C00P C00R -1.6(3) . . . . ?
C00M C00N C00Q C00K 0.1(3) . . . . ?
C00A C00K C00Q C00N -0.2(3) . . . . ?
C00E C00P C00R C00L -0.7(3) . . . . ?
C00D C00L C00R C00P 3.1(3) . . . . ?
C00J C00L C00R C00P -173.61(16) . . . . ?
C005 C00F C00U C00V -2.7(2) . . . . ?
C00H C00F C00U C00V 179.66(17) . . . . ?
C005 C00F C00U C00X -120.5(2) . . . . ?
C00H C00F C00U C00X 61.8(2) . . . . ?
C005 C00F C00U C00W 115.34(19) . . . . ?
C00H C00F C00U C00W -62.3(2) . . . . ?
